data_4349006
loop_
_publ_author_name
'Wang, Wen-Min'
'Wang, Shi-Yu'
'Zhang, Hong-Xia'
'Shen, Hai-Yun'
'Zou, Ji-Yong'
'Gao, Hong-Ling'
'Cui, Jian-Zhong'
'Zhao, Bin'

_publ_section_title
;
 Modulating single-molecule magnet behaviour of phenoxo-O bridged
 lanthanide(iii) dinuclear complexes by using different \b-diketonate
 coligands
;
_journal_issue 1
_journal_name_full 'Inorganic Chemistry Frontiers'
_journal_page_first 133
_journal_paper_doi 10.1039/C5QI00192G
_journal_volume 3
_journal_year 2016
_chemical_formula_sum 'C64 H36 Br2 Dy2 F12 N4 O10 S4'
_chemical_formula_weight 1862.03
_space_group_IT_number 2
_space_group_name_Hall '-P 1'
_space_group_name_H-M_alt 'P -1'
_symmetry_cell_setting triclinic
_symmetry_space_group_name_H-M 'P -1'
_atom_sites_solution_hydrogens geom
_atom_sites_solution_primary direct
_atom_sites_solution_secondary difmap
_audit_creation_method SHELXL-97
_audit_update_record
;
2015-04-22 deposited with the CCDC.
2015-11-10 downloaded from the CCDC.
;
_cell_angle_alpha 69.97(3)
_cell_angle_beta 72.58(3)
_cell_angle_gamma 80.13(3)
_cell_formula_units_Z 1
_cell_length_a 10.769(2)
_cell_length_b 13.002(3)
_cell_length_c 13.289(3)
_cell_measurement_temperature 113(2)
_cell_volume 1663.1(7)
_computing_structure_refinement 'SHELXL-97 (Sheldrick, 1997)'
_computing_structure_solution 'SHELXS-97 (Sheldrick, 1990)'
_diffrn_ambient_temperature 113(2)
_diffrn_measured_fraction_theta_full 0.996
_diffrn_measured_fraction_theta_max 0.996
_diffrn_radiation_monochromator graphite
_diffrn_radiation_source 'fine-focus sealed tube'
_diffrn_radiation_type MoK\a
_diffrn_radiation_wavelength 0.71073
_diffrn_reflns_av_R_equivalents 0.0730
_diffrn_reflns_av_sigmaI/netI 0.1156
_diffrn_reflns_limit_h_max 12
_diffrn_reflns_limit_h_min -12
_diffrn_reflns_limit_k_max 15
_diffrn_reflns_limit_k_min -15
_diffrn_reflns_limit_l_max 15
_diffrn_reflns_limit_l_min -15
_diffrn_reflns_number 13960
_diffrn_reflns_theta_full 25.02
_diffrn_reflns_theta_max 25.02
_diffrn_reflns_theta_min 1.67
_exptl_absorpt_coefficient_mu 3.651
_exptl_absorpt_correction_T_max 0.6685
_exptl_absorpt_correction_T_min 0.5288
_exptl_absorpt_correction_type multi-scan
_exptl_crystal_colour red
_exptl_crystal_density_diffrn 1.859
_exptl_crystal_density_method 'not measured'
_exptl_crystal_description block
_exptl_crystal_F_000 902
_exptl_crystal_size_max 0.20
_exptl_crystal_size_mid 0.18
_exptl_crystal_size_min 0.12
_refine_diff_density_max 1.054
_refine_diff_density_min -1.614
_refine_diff_density_rms 0.159
_refine_ls_extinction_method none
_refine_ls_goodness_of_fit_ref 0.985
_refine_ls_hydrogen_treatment mixed
_refine_ls_matrix_type full
_refine_ls_number_parameters 572
_refine_ls_number_reflns 5843
_refine_ls_number_restraints 355
_refine_ls_restrained_S_all 0.982
_refine_ls_R_factor_all 0.0735
_refine_ls_R_factor_gt 0.0553
_refine_ls_shift/su_max 0.016
_refine_ls_shift/su_mean 0.001
_refine_ls_structure_factor_coef Fsqd
_refine_ls_weighting_details 'calc w=1/[\s^2^(Fo^2^)+(0.0401P)^2^+0.0000P] where P=(Fo^2^+2Fc^2^)/3'
_refine_ls_weighting_scheme calc
_refine_ls_wR_factor_gt 0.1058
_refine_ls_wR_factor_ref 0.1142
_reflns_number_gt 4524
_reflns_number_total 5843
_reflns_threshold_expression >2sigma(I)
_cod_data_source_file c5qi00192g2.cif
_cod_data_source_block shelxl
_cod_original_cell_volume 1663.0(6)
_cod_original_sg_symbol_H-M P-1
_cod_database_code 4349006

loop_
_symmetry_equiv_pos_as_xyz
'x, y, z'
'-x, -y, -z'

loop_
_atom_site_label
_atom_site_type_symbol
_atom_site_fract_x
_atom_site_fract_y
_atom_site_fract_z
_atom_site_U_iso_or_equiv
_atom_site_adp_type
_atom_site_occupancy
_atom_site_symmetry_multiplicity
_atom_site_calc_flag
_atom_site_refinement_flags
_atom_site_disorder_assembly
_atom_site_disorder_group
Dy1 Dy 0.85352(3) 0.91164(3) 0.55986(3) 0.02702(13) Uani 1 1 d . . .
Br1 Br 0.48363(12) 0.35601(8) 0.84236(13) 0.1102(6) Uani 1 1 d . . .
F1 F 0.7994(12) 0.5268(8) 0.8343(12) 0.087(4) Uani 0.732(13) 1 d PDU A 3
F2 F 0.8641(12) 0.5580(10) 0.9582(7) 0.088(4) Uani 0.732(13) 1 d PDU A 3
F3 F 1.0025(8) 0.5519(6) 0.8037(8) 0.074(3) Uani 0.732(13) 1 d PDU A 3
F1' F 0.7632(18) 0.541(2) 0.893(3) 0.069(7) Uani 0.268(13) 1 d PDU A 4
F2' F 0.930(3) 0.547(2) 0.9344(18) 0.058(6) Uani 0.268(13) 1 d PDU A 4
F3' F 0.917(4) 0.5304(15) 0.7718(15) 0.088(7) Uani 0.268(13) 1 d PDU A 4
F4 F 0.8773(9) 0.6763(6) 0.2752(9) 0.090(3) Uani 0.833(8) 1 d PDU B 3
F5 F 0.9583(10) 0.6037(4) 0.4163(5) 0.072(3) Uani 0.833(8) 1 d PDU B 3
F6 F 1.0781(6) 0.6892(5) 0.2611(6) 0.071(2) Uani 0.833(8) 1 d PDU B 3
F4' F 0.981(5) 0.698(3) 0.2212(14) 0.093(8) Uani 0.167(8) 1 d PDU B 4
F5' F 0.852(2) 0.633(3) 0.379(3) 0.070(7) Uani 0.167(8) 1 d PDU B 4
F6' F 1.044(3) 0.626(3) 0.380(3) 0.078(8) Uani 0.167(8) 1 d PDU B 4
O1 O 0.9221(4) 1.0942(3) 0.5082(4) 0.0231(11) Uani 1 1 d . . .
O2 O 0.8152(4) 0.9442(4) 0.7291(4) 0.0288(12) Uani 1 1 d . . .
O3 O 0.8788(5) 0.7440(4) 0.6923(4) 0.0337(13) Uani 1 1 d . . .
O4 O 0.8314(4) 1.0089(4) 0.3816(4) 0.0288(12) Uani 1 1 d . . .
O5 O 0.8752(5) 0.7895(4) 0.4588(4) 0.0302(12) Uani 1 1 d . . .
N1 N 0.6667(5) 1.0503(4) 0.5753(5) 0.0241(14) Uani 1 1 d . . .
N2 N 0.6186(6) 0.8348(5) 0.6466(5) 0.0284(15) Uani 1 1 d . . .
C1 C 0.6939(7) 1.1572(5) 0.5437(6) 0.0255(17) Uani 1 1 d . . .
C2 C 0.8302(7) 1.1792(5) 0.5080(6) 0.0259(17) Uani 1 1 d . . .
C3 C 0.8570(7) 1.2874(6) 0.4728(7) 0.038(2) Uani 1 1 d . . .
H3 H 0.9455 1.3049 0.4475 0.046 Uiso 1 1 calc R . .
C4 C 0.7571(7) 1.3734(6) 0.4732(7) 0.042(2) Uani 1 1 d . . .
H4 H 0.7801 1.4471 0.4482 0.050 Uiso 1 1 calc R . .
C5 C 0.6286(8) 1.3534(6) 0.5084(8) 0.048(2) Uani 1 1 d . . .
H5 H 0.5624 1.4120 0.5079 0.057 Uiso 1 1 calc R . .
C6 C 0.5957(7) 1.2425(6) 0.5461(7) 0.0355(19) Uani 1 1 d . . .
C7 C 0.4633(7) 1.2142(6) 0.5848(7) 0.037(2) Uani 1 1 d . . .
H7 H 0.3936 1.2697 0.5873 0.044 Uiso 1 1 calc R . .
C8 C 0.4382(7) 1.1057(6) 0.6184(6) 0.0352(19) Uani 1 1 d . . .
H8 H 0.3509 1.0850 0.6465 0.042 Uiso 1 1 calc R . .
C9 C 0.5435(7) 1.0257(6) 0.6107(6) 0.0244(16) Uani 1 1 d . . .
C10 C 0.5216(7) 0.9080(6) 0.6497(6) 0.0314(18) Uani 1 1 d . . .
H10 H 0.4350 0.8859 0.6774 0.038 Uiso 1 1 calc R . .
C11 C 0.5823(6) 0.7243(5) 0.6921(5) 0.0196(15) Uani 1 1 d U . .
C12 C 0.4937(8) 0.6878(7) 0.7970(7) 0.051(3) Uani 1 1 d . . .
H12 H 0.4543 0.7376 0.8379 0.062 Uiso 1 1 calc R . .
C13 C 0.4642(9) 0.5786(7) 0.8404(9) 0.068(3) Uani 1 1 d . . .
H13 H 0.4003 0.5547 0.9089 0.081 Uiso 1 1 calc R . .
C14 C 0.5272(9) 0.5057(7) 0.7846(9) 0.058(3) Uani 1 1 d . . .
C15 C 0.6240(8) 0.5367(7) 0.6865(7) 0.047(2) Uani 1 1 d . . .
H15 H 0.6683 0.4847 0.6494 0.056 Uiso 1 1 calc R . .
C16 C 0.6548(7) 0.6456(6) 0.6435(7) 0.038(2) Uani 1 1 d . . .
H16 H 0.7263 0.6667 0.5802 0.045 Uiso 1 1 calc R . .
S1 S 0.7020(7) 1.0874(6) 0.8594(5) 0.0491(18) Uani 0.726(9) 1 d PDU C 5
C17 C 0.633(2) 1.1043(18) 0.9869(11) 0.068(7) Uani 0.726(9) 1 d PDU C 5
C18 C 0.638(3) 1.0101(13) 1.0732(19) 0.088(10) Uani 0.726(9) 1 d PDU C 5
C19 C 0.682(2) 0.9174(13) 1.0236(9) 0.056(6) Uani 0.726(9) 1 d PDU C 5
S1' S 0.6991(18) 0.8889(9) 1.0495(8) 0.056(4) Uani 0.274(9) 1 d PDU C 6
C17' C 0.665(7) 1.087(4) 0.986(3) 0.07(2) Uani 0.274(9) 1 d PDU C 6
C18' C 0.638(5) 0.990(3) 1.068(3) 0.023(9) Uani 0.274(9) 1 d PDU C 6
C19' C 0.722(6) 1.077(5) 0.883(4) 0.016(11) Uani 0.274(9) 1 d PDU C 6
C20 C 0.7320(7) 0.9493(6) 0.9102(6) 0.039(2) Uani 1 1 d D . .
C21 C 0.7858(7) 0.8884(6) 0.8304(6) 0.0328(19) Uani 1 1 d . C .
C22 C 0.8033(8) 0.7706(6) 0.8692(7) 0.040(2) Uani 1 1 d . . .
H22 H 0.7800 0.7334 0.9466 0.049 Uiso 1 1 calc R C .
C23 C 0.8536(8) 0.7099(6) 0.7960(8) 0.045(2) Uani 1 1 d . A .
C24 C 0.8800(8) 0.5860(6) 0.8467(7) 0.062(3) Uani 1 1 d D . .
S2 S 0.8336(6) 1.2204(3) 0.2233(4) 0.0415(13) Uani 0.639(8) 1 d PDU D 7
C25 C 0.865(3) 1.2900(13) 0.0852(8) 0.052(3) Uani 0.639(8) 1 d PDU D 7
C26 C 0.9247(18) 1.2353(13) 0.0104(14) 0.059(3) Uani 0.639(8) 1 d PDU D 7
C27 C 0.914(3) 1.1165(16) 0.0801(9) 0.056(4) Uani 0.639(8) 1 d PDU D 7
S2' S 0.9417(12) 1.1165(9) 0.0544(6) 0.055(2) Uani 0.361(8) 1 d PDU D 8
C25' C 0.854(5) 1.307(2) 0.104(2) 0.048(4) Uani 0.361(8) 1 d PDU D 8
C26' C 0.887(3) 1.2521(15) 0.027(3) 0.057(4) Uani 0.361(8) 1 d PDU D 8
C27' C 0.859(5) 1.2057(13) 0.200(3) 0.045(4) Uani 0.361(8) 1 d PDU D 8
C28 C 0.8861(7) 1.1022(5) 0.1916(6) 0.038(2) Uani 1 1 d D . .
C29 C 0.8822(7) 0.9998(6) 0.2864(6) 0.0320(19) Uani 1 1 d . D .
C30 C 0.9294(7) 0.8971(6) 0.2683(6) 0.036(2) Uani 1 1 d . . .
H30 H 0.9691 0.8947 0.1949 0.043 Uiso 1 1 calc R D .
C31 C 0.9183(7) 0.8000(6) 0.3563(7) 0.0326(19) Uani 1 1 d . B .
C32 C 0.9573(8) 0.6927(6) 0.3280(6) 0.050(2) Uani 1 1 d D . .

loop_
_atom_site_aniso_label
_atom_site_aniso_U_11
_atom_site_aniso_U_22
_atom_site_aniso_U_33
_atom_site_aniso_U_23
_atom_site_aniso_U_13
_atom_site_aniso_U_12
Dy1 0.0275(2) 0.01833(19) 0.0319(2) -0.00483(16) -0.00425(16) -0.00569(15)
Br1 0.0874(9) 0.0297(5) 0.1638(14) -0.0064(7) 0.0246(9) -0.0284(6)
F1 0.111(7) 0.029(4) 0.138(9) -0.004(6) -0.076(7) -0.019(5)
F2 0.097(8) 0.049(5) 0.093(7) 0.010(5) -0.033(5) 0.008(6)
F3 0.065(6) 0.028(4) 0.097(6) 0.002(4) -0.014(5) 0.019(4)
F1' 0.080(11) 0.036(9) 0.091(12) -0.002(9) -0.036(9) -0.012(9)
F2' 0.067(11) 0.021(8) 0.094(10) 0.006(8) -0.062(9) 0.001(9)
F3' 0.109(12) 0.024(8) 0.107(11) -0.002(9) -0.024(10) 0.014(10)
F4 0.103(6) 0.065(5) 0.147(8) -0.073(5) -0.060(6) 0.009(4)
F5 0.129(7) 0.019(3) 0.052(4) -0.011(3) -0.004(4) -0.001(4)
F6 0.061(5) 0.048(4) 0.091(5) -0.040(4) 0.015(4) 0.004(3)
F4' 0.101(13) 0.067(11) 0.110(12) -0.050(10) -0.008(11) 0.006(11)
F5' 0.088(12) 0.035(10) 0.096(12) -0.037(10) -0.018(11) -0.009(10)
F6' 0.089(12) 0.055(11) 0.082(12) -0.030(10) -0.008(11) 0.010(11)
O1 0.022(3) 0.012(2) 0.033(3) -0.003(2) -0.008(2) -0.003(2)
O2 0.031(3) 0.026(3) 0.028(3) -0.006(2) -0.007(2) -0.002(2)
O3 0.034(3) 0.021(3) 0.042(3) -0.002(3) -0.009(3) -0.008(2)
O4 0.030(3) 0.024(3) 0.031(3) -0.010(2) -0.003(2) -0.003(2)
O5 0.038(3) 0.018(2) 0.032(3) -0.008(2) -0.002(2) -0.009(2)
N1 0.019(3) 0.022(3) 0.027(3) -0.005(3) -0.002(3) -0.003(3)
N2 0.035(4) 0.020(3) 0.025(3) -0.001(3) -0.006(3) -0.005(3)
C1 0.025(4) 0.022(4) 0.026(4) -0.002(3) -0.008(3) -0.002(3)
C2 0.025(4) 0.017(3) 0.034(4) -0.004(3) -0.008(3) -0.004(3)
C3 0.020(4) 0.022(4) 0.072(6) -0.018(4) -0.007(4) -0.002(3)
C4 0.034(5) 0.012(3) 0.075(7) -0.011(4) -0.010(4) 0.000(3)
C5 0.037(5) 0.022(4) 0.080(7) -0.018(5) -0.012(5) 0.009(4)
C6 0.029(5) 0.033(4) 0.039(5) -0.007(4) -0.008(4) -0.001(4)
C7 0.029(5) 0.031(4) 0.047(5) -0.011(4) -0.014(4) 0.007(4)
C8 0.024(4) 0.041(5) 0.038(5) -0.008(4) -0.009(4) -0.002(4)
C9 0.024(4) 0.024(4) 0.025(4) -0.005(3) -0.009(3) -0.004(3)
C10 0.031(5) 0.029(4) 0.029(4) -0.009(4) 0.004(4) -0.011(4)
C11 0.0194(17) 0.0179(17) 0.0201(17) -0.0061(10) -0.0022(10) -0.0027(10)
C12 0.044(5) 0.031(4) 0.054(6) -0.007(4) 0.017(5) -0.006(4)
C13 0.045(6) 0.041(5) 0.072(8) 0.003(5) 0.031(5) -0.012(5)
C14 0.041(5) 0.026(5) 0.079(8) 0.006(5) 0.006(5) -0.011(4)
C15 0.043(5) 0.033(5) 0.060(6) -0.015(4) -0.003(5) -0.010(4)
C16 0.033(5) 0.026(4) 0.049(5) -0.010(4) 0.000(4) -0.013(4)
S1 0.060(3) 0.048(3) 0.041(3) -0.020(3) -0.011(2) -0.001(2)
C17 0.077(11) 0.077(10) 0.062(9) -0.035(7) -0.031(7) 0.011(8)
C18 0.096(13) 0.095(13) 0.080(13) -0.036(8) -0.021(8) -0.006(9)
C19 0.061(9) 0.047(8) 0.054(9) -0.003(7) -0.021(7) -0.007(7)
S1' 0.070(8) 0.056(6) 0.042(6) -0.016(5) -0.012(6) -0.010(6)
C17' 0.07(2) 0.07(2) 0.07(2) -0.027(11) -0.017(10) 0.001(10)
C18' 0.028(13) 0.030(11) 0.009(11) -0.010(9) 0.000(8) 0.001(8)
C19' 0.021(14) 0.019(13) 0.013(14) -0.008(9) -0.008(9) 0.003(8)
C20 0.029(5) 0.050(5) 0.039(5) -0.022(4) 0.001(4) -0.004(4)
C21 0.026(4) 0.033(4) 0.031(5) -0.001(4) -0.001(4) -0.010(4)
C22 0.049(5) 0.030(4) 0.031(5) 0.007(4) -0.008(4) -0.011(4)
C23 0.056(6) 0.026(4) 0.051(6) 0.007(4) -0.022(5) -0.018(4)
C24 0.084(8) 0.029(5) 0.050(7) 0.021(5) -0.021(6) -0.012(6)
S2 0.046(3) 0.0241(17) 0.048(3) -0.0020(15) -0.013(2) -0.0036(16)
C25 0.054(5) 0.041(5) 0.052(5) -0.010(4) -0.009(5) -0.001(4)
C26 0.064(5) 0.052(5) 0.049(5) -0.013(4) -0.003(5) 0.003(4)
C27 0.065(6) 0.047(5) 0.044(6) -0.015(5) -0.001(5) 0.003(5)
S2' 0.067(5) 0.049(3) 0.037(4) -0.010(3) 0.000(4) -0.003(3)
C25' 0.049(5) 0.040(5) 0.048(5) -0.010(5) -0.010(5) -0.003(5)
C26' 0.058(6) 0.051(5) 0.049(5) -0.011(5) -0.005(5) 0.002(5)
C27' 0.049(6) 0.036(6) 0.047(6) -0.010(5) -0.011(5) 0.001(5)
C28 0.044(5) 0.034(4) 0.030(5) -0.004(4) -0.007(4) -0.006(4)
C29 0.030(4) 0.035(4) 0.031(5) -0.006(4) -0.009(4) -0.009(4)
C30 0.039(5) 0.033(4) 0.029(4) -0.006(4) 0.001(4) -0.012(4)
C31 0.030(4) 0.030(4) 0.041(5) -0.023(4) 0.001(4) -0.006(4)
C32 0.062(7) 0.032(5) 0.055(6) -0.017(5) -0.010(5) -0.005(5)

loop_
_atom_type_symbol
_atom_type_description
_atom_type_scat_dispersion_real
_atom_type_scat_dispersion_imag
_atom_type_scat_source
C C 0.0033 0.0016 'International Tables Vol C Tables 4.2.6.8 and 6.1.1.4'
H H 0.0000 0.0000 'International Tables Vol C Tables 4.2.6.8 and 6.1.1.4'
N N 0.0061 0.0033 'International Tables Vol C Tables 4.2.6.8 and 6.1.1.4'
O O 0.0106 0.0060 'International Tables Vol C Tables 4.2.6.8 and 6.1.1.4'
F F 0.0171 0.0103 'International Tables Vol C Tables 4.2.6.8 and 6.1.1.4'
S S 0.1246 0.1234 'International Tables Vol C Tables 4.2.6.8 and 6.1.1.4'
Br Br -0.2901 2.4595 'International Tables Vol C Tables 4.2.6.8 and 6.1.1.4'
Dy Dy -0.1892 4.4098 'International Tables Vol C Tables 4.2.6.8 and 6.1.1.4'

loop_
_geom_angle_atom_site_label_1
_geom_angle_atom_site_label_2
_geom_angle_atom_site_label_3
_geom_angle
_geom_angle_site_symmetry_1
_geom_angle_site_symmetry_3
O1 Dy1 O3 88.36(16) 2_776 .
O1 Dy1 O2 104.31(16) 2_776 .
O3 Dy1 O2 72.35(18) . .
O1 Dy1 O4 89.81(16) 2_776 .
O3 Dy1 O4 148.79(18) . .
O2 Dy1 O4 137.86(17) . .
O1 Dy1 O5 82.28(16) 2_776 .
O3 Dy1 O5 78.81(18) . .
O2 Dy1 O5 150.09(16) . .
O4 Dy1 O5 70.07(16) . .
O1 Dy1 O1 71.33(18) 2_776 .
O3 Dy1 O1 136.59(16) . .
O2 Dy1 O1 76.11(16) . .
O4 Dy1 O1 71.22(16) . .
O5 Dy1 O1 132.63(16) . .
O1 Dy1 N1 138.60(16) 2_776 .
O3 Dy1 N1 126.28(18) . .
O2 Dy1 N1 71.62(18) . .
O4 Dy1 N1 71.78(18) . .
O5 Dy1 N1 122.31(18) . .
O1 Dy1 N1 67.71(16) . .
O1 Dy1 N2 157.29(17) 2_776 .
O3 Dy1 N2 73.85(17) . .
O2 Dy1 N2 83.98(17) . .
O4 Dy1 N2 98.11(17) . .
O5 Dy1 N2 80.51(18) . .
O1 Dy1 N2 131.38(17) . .
N1 Dy1 N2 63.98(17) . .
O1 Dy1 Dy1 36.57(10) 2_776 2_776
O3 Dy1 Dy1 116.09(11) . 2_776
O2 Dy1 Dy1 89.87(11) . 2_776
O4 Dy1 Dy1 78.20(11) . 2_776
O5 Dy1 Dy1 110.19(11) . 2_776
O1 Dy1 Dy1 34.76(11) . 2_776
N1 Dy1 Dy1 102.29(12) . 2_776
N2 Dy1 Dy1 166.13(13) . 2_776
C2 O1 Dy1 131.7(4) . 2_776
C2 O1 Dy1 118.8(3) . .
Dy1 O1 Dy1 108.67(18) 2_776 .
C21 O2 Dy1 136.5(5) . .
C23 O3 Dy1 135.5(5) . .
C29 O4 Dy1 135.4(5) . .
C31 O5 Dy1 132.1(4) . .
C9 N1 C1 119.3(6) . .
C9 N1 Dy1 123.3(4) . .
C1 N1 Dy1 117.4(4) . .
C10 N2 C11 114.4(5) . .
C10 N2 Dy1 115.5(4) . .
C11 N2 Dy1 130.1(4) . .
N1 C1 C6 122.2(6) . .
N1 C1 C2 117.0(6) . .
C6 C1 C2 120.8(6) . .
O1 C2 C3 124.3(6) . .
O1 C2 C1 118.9(5) . .
C3 C2 C1 116.8(7) . .
C2 C3 C4 122.0(6) . .
C2 C3 H3 119.0 . .
C4 C3 H3 119.0 . .
C5 C4 C3 121.6(6) . .
C5 C4 H4 119.2 . .
C3 C4 H4 119.2 . .
C4 C5 C6 118.5(7) . .
C4 C5 H5 120.8 . .
C6 C5 H5 120.8 . .
C1 C6 C5 120.2(6) . .
C1 C6 C7 117.7(7) . .
C5 C6 C7 122.1(7) . .
C8 C7 C6 119.2(7) . .
C8 C7 H7 120.4 . .
C6 C7 H7 120.4 . .
C7 C8 C9 119.1(6) . .
C7 C8 H8 120.5 . .
C9 C8 H8 120.5 . .
N1 C9 C8 122.6(6) . .
N1 C9 C10 116.3(6) . .
C8 C9 C10 121.0(6) . .
N2 C10 C9 120.8(6) . .
N2 C10 H10 119.6 . .
C9 C10 H10 119.6 . .
C16 C11 C12 118.2(6) . .
C16 C11 N2 119.2(6) . .
C12 C11 N2 121.3(6) . .
C13 C12 C11 119.7(8) . .
C13 C12 H12 120.1 . .
C11 C12 H12 120.1 . .
C14 C13 C12 119.9(8) . .
C14 C13 H13 120.0 . .
C12 C13 H13 120.0 . .
C13 C14 C15 121.7(7) . .
C13 C14 Br1 120.0(6) . .
C15 C14 Br1 118.3(7) . .
C14 C15 C16 118.4(8) . .
C14 C15 H15 120.8 . .
C16 C15 H15 120.8 . .
C15 C16 C11 121.0(7) . .
C15 C16 H16 119.5 . .
C11 C16 H16 119.5 . .
C20 S1 C17 94.5(9) . .
C18 C17 S1 113.8(16) . .
C17 C18 C19 106.6(19) . .
C20 C19 C18 115.0(15) . .
C18' S1' C20 90.9(16) . .
C18' C17' C19' 114(5) . .
C17' C18' S1' 120(4) . .
C17' C19' C20 101(4) . .
C19 C20 C21 133.1(8) . .
C19 C20 C19' 100.9(18) . .
C21 C20 C19' 126.0(17) . .
C19 C20 S1' 12.7(11) . .
C21 C20 S1' 123.2(6) . .
C19' C20 S1' 109.8(16) . .
C19 C20 S1 108.6(8) . .
C21 C20 S1 117.7(6) . .
C19' C20 S1 13.3(18) . .
S1' C20 S1 119.1(6) . .
O2 C21 C22 123.3(8) . .
O2 C21 C20 116.9(7) . .
C22 C21 C20 119.8(7) . .
C23 C22 C21 121.5(7) . .
C23 C22 H22 119.3 . .
C21 C22 H22 119.3 . .
O3 C23 C22 127.8(7) . .
O3 C23 C24 115.3(8) . .
C22 C23 C24 116.9(8) . .
F1 C24 F2' 119.4(13) . .
F1 C24 F3 108.3(9) . .
F2' C24 F3 76.7(14) . .
F1 C24 F3' 57.4(13) . .
F2' C24 F3' 116.8(18) . .
F3 C24 F3' 54.4(14) . .
F1 C24 F1' 35.9(13) . .
F2' C24 F1' 99.3(17) . .
F3 C24 F1' 136.3(15) . .
F3' C24 F1' 92.6(18) . .
F1 C24 F2 105.5(9) . .
F2' C24 F2 30.1(12) . .
F3 C24 F2 106.6(9) . .
F3' C24 F2 134.8(12) . .
F1' C24 F2 75.2(14) . .
F1 C24 C23 113.4(8) . .
F2' C24 C23 120.3(14) . .
F3 C24 C23 111.5(7) . .
F3' C24 C23 113.9(11) . .
F1' C24 C23 107.9(15) . .
F2 C24 C23 111.2(9) . .
C28 S2 C25 88.9(7) . .
C26 C25 S2 119.5(13) . .
C25 C26 C27 103.0(15) . .
C28 C27 C26 112.7(15) . .
C28 S2' C26' 88.6(13) . .
C26' C25' C27' 95(3) . .
C25' C26' S2' 124(3) . .
C28 C27' C25' 124(3) . .
C27' C28 C27 105.0(17) . .
C27' C28 C29 125.0(15) . .
C27 C28 C29 130.0(10) . .
C27' C28 S2 10.0(18) . .
C27 C28 S2 113.1(10) . .
C29 C28 S2 116.5(5) . .
C27' C28 S2' 106.6(15) . .
C27 C28 S2' 7.6(16) . .
C29 C28 S2' 128.0(6) . .
S2 C28 S2' 115.4(6) . .
O4 C29 C30 122.6(7) . .
O4 C29 C28 116.7(7) . .
C30 C29 C28 120.7(7) . .
C31 C30 C29 121.0(7) . .
C31 C30 H30 119.5 . .
C29 C30 H30 119.5 . .
O5 C31 C30 127.4(7) . .
O5 C31 C32 115.3(7) . .
C30 C31 C32 117.3(7) . .
F5 C32 F6 104.4(7) . .
F5 C32 F6' 41.6(17) . .
F6 C32 F6' 66.4(19) . .
F5 C32 F4' 128.6(19) . .
F6 C32 F4' 57(2) . .
F6' C32 F4' 114(3) . .
F5 C32 F4 107.1(7) . .
F6 C32 F4 106.0(8) . .
F6' C32 F4 132.7(19) . .
F4' C32 F4 51(2) . .
F5 C32 F5' 59.4(19) . .
F6 C32 F5' 141.1(16) . .
F6' C32 F5' 100(2) . .
F4' C32 F5' 103(3) . .
F4 C32 F5' 55.4(18) . .
F5 C32 C31 113.8(7) . .
F6 C32 C31 113.1(6) . .
F6' C32 C31 113.8(18) . .
F4' C32 C31 117.5(18) . .
F4 C32 C31 111.8(7) . .
F5' C32 C31 105.8(15) . .

loop_
_geom_bond_atom_site_label_1
_geom_bond_atom_site_label_2
_geom_bond_distance
_geom_bond_site_symmetry_2
Dy1 O1 2.310(4) 2_776
Dy1 O3 2.319(5) .
Dy1 O2 2.333(5) .
Dy1 O4 2.335(5) .
Dy1 O5 2.350(5) .
Dy1 O1 2.414(4) .
Dy1 N1 2.470(6) .
Dy1 N2 2.657(5) .
Dy1 Dy1 3.8390(15) 2_776
Br1 C14 1.916(8) .
F1 C24 1.332(8) .
F2 C24 1.363(8) .
F3 C24 1.336(8) .
F1' C24 1.357(10) .
F2' C24 1.338(10) .
F3' C24 1.351(10) .
F4 C32 1.344(8) .
F5 C32 1.338(7) .
F6 C32 1.341(8) .
F4' C32 1.344(10) .
F5' C32 1.356(10) .
F6' C32 1.344(10) .
O1 C2 1.352(8) .
O1 Dy1 2.310(4) 2_776
O2 C21 1.263(8) .
O3 C23 1.251(9) .
O4 C29 1.257(9) .
O5 C31 1.268(8) .
N1 C9 1.324(8) .
N1 C1 1.364(8) .
N2 C10 1.288(9) .
N2 C11 1.427(8) .
C1 C6 1.397(10) .
C1 C2 1.447(9) .
C2 C3 1.375(9) .
C3 C4 1.414(10) .
C3 H3 0.9500 .
C4 C5 1.361(10) .
C4 H4 0.9500 .
C5 C6 1.425(10) .
C5 H5 0.9500 .
C6 C7 1.429(10) .
C7 C8 1.375(10) .
C7 H7 0.9500 .
C8 C9 1.406(10) .
C8 H8 0.9500 .
C9 C10 1.474(9) .
C10 H10 0.9500 .
C11 C16 1.397(10) .
C11 C12 1.409(10) .
C12 C13 1.391(11) .
C12 H12 0.9500 .
C13 C14 1.367(13) .
C13 H13 0.9500 .
C14 C15 1.385(11) .
C15 C16 1.391(10) .
C15 H15 0.9500 .
C16 H16 0.9500 .
S1 C20 1.698(8) .
S1 C17 1.707(9) .
C17 C18 1.367(10) .
C18 C19 1.507(10) .
C19 C20 1.377(9) .
S1' C18' 1.43(4) .
S1' C20 1.696(9) .
C17' C18' 1.365(10) .
C17' C19' 1.364(10) .
C19' C20 1.56(6) .
C20 C21 1.462(10) .
C21 C22 1.437(10) .
C22 C23 1.388(12) .
C22 H22 0.9500 .
C23 C24 1.532(11) .
S2 C28 1.691(7) .
S2 C25 1.702(9) .
C25 C26 1.362(9) .
C26 C27 1.508(10) .
C27 C28 1.373(10) .
S2' C28 1.694(8) .
S2' C26' 1.710(10) .
C25' C26' 1.362(10) .
C25' C27' 1.499(10) .
C27' C28 1.364(10) .
C28 C29 1.483(10) .
C29 C30 1.419(10) .
C30 C31 1.390(10) .
C30 H30 0.9500 .
C31 C32 1.526(10) .

loop_
_geom_torsion_atom_site_label_1
_geom_torsion_atom_site_label_2
_geom_torsion_atom_site_label_3
_geom_torsion_atom_site_label_4
_geom_torsion
_geom_torsion_site_symmetry_1
_geom_torsion_site_symmetry_4
O1 Dy1 O1 C2 170.9(6) 2_776 .
O3 Dy1 O1 C2 -122.7(5) . .
O2 Dy1 O1 C2 -78.4(5) . .
O4 Dy1 O1 C2 74.6(5) . .
O5 Dy1 O1 C2 111.2(5) . .
N1 Dy1 O1 C2 -2.9(5) . .
N2 Dy1 O1 C2 -9.6(6) . .
Dy1 Dy1 O1 C2 170.9(6) 2_776 .
O1 Dy1 O1 Dy1 0.0 2_776 2_776
O3 Dy1 O1 Dy1 66.4(3) . 2_776
O2 Dy1 O1 Dy1 110.6(2) . 2_776
O4 Dy1 O1 Dy1 -96.4(2) . 2_776
O5 Dy1 O1 Dy1 -59.8(3) . 2_776
N1 Dy1 O1 Dy1 -173.8(2) . 2_776
N2 Dy1 O1 Dy1 179.42(18) . 2_776
O1 Dy1 O2 C21 -103.5(6) 2_776 .
O3 Dy1 O2 C21 -19.9(6) . .
O4 Dy1 O2 C21 150.5(6) . .
O5 Dy1 O2 C21 -3.9(8) . .
O1 Dy1 O2 C21 -169.7(7) . .
N1 Dy1 O2 C21 119.6(7) . .
N2 Dy1 O2 C21 55.0(6) . .
Dy1 Dy1 O2 C21 -137.4(6) 2_776 .
O1 Dy1 O3 C23 117.5(7) 2_776 .
O2 Dy1 O3 C23 11.9(7) . .
O4 Dy1 O3 C23 -155.6(6) . .
O5 Dy1 O3 C23 -160.0(7) . .
O1 Dy1 O3 C23 57.3(7) . .
N1 Dy1 O3 C23 -38.0(7) . .
N2 Dy1 O3 C23 -76.8(7) . .
Dy1 Dy1 O3 C23 92.8(7) 2_776 .
O1 Dy1 O4 C29 45.8(6) 2_776 .
O3 Dy1 O4 C29 -40.7(8) . .
O2 Dy1 O4 C29 157.2(6) . .
O5 Dy1 O4 C29 -36.1(6) . .
O1 Dy1 O4 C29 116.1(6) . .
N1 Dy1 O4 C29 -171.9(7) . .
N2 Dy1 O4 C29 -112.8(6) . .
Dy1 Dy1 O4 C29 80.7(6) 2_776 .
O1 Dy1 O5 C31 -61.9(6) 2_776 .
O3 Dy1 O5 C31 -151.8(7) . .
O2 Dy1 O5 C31 -167.3(6) . .
O4 Dy1 O5 C31 30.7(6) . .
O1 Dy1 O5 C31 -6.2(7) . .
N1 Dy1 O5 C31 82.2(7) . .
N2 Dy1 O5 C31 133.0(7) . .
Dy1 Dy1 O5 C31 -37.9(7) 2_776 .
O1 Dy1 N1 C9 172.7(5) 2_776 .
O3 Dy1 N1 C9 -46.1(6) . .
O2 Dy1 N1 C9 -96.3(5) . .
O4 Dy1 N1 C9 105.0(5) . .
O5 Dy1 N1 C9 54.3(6) . .
O1 Dy1 N1 C9 -178.4(6) . .
N2 Dy1 N1 C9 -4.0(5) . .
Dy1 Dy1 N1 C9 178.0(5) 2_776 .
O1 Dy1 N1 C1 -6.2(6) 2_776 .
O3 Dy1 N1 C1 134.9(5) . .
O2 Dy1 N1 C1 84.8(5) . .
O4 Dy1 N1 C1 -74.0(5) . .
O5 Dy1 N1 C1 -124.7(5) . .
O1 Dy1 N1 C1 2.6(5) . .
N2 Dy1 N1 C1 177.0(5) . .
Dy1 Dy1 N1 C1 -1.0(5) 2_776 .
O1 Dy1 N2 C10 -171.5(5) 2_776 .
O3 Dy1 N2 C10 148.8(6) . .
O2 Dy1 N2 C10 75.5(5) . .
O4 Dy1 N2 C10 -62.1(5) . .
O5 Dy1 N2 C10 -130.2(5) . .
O1 Dy1 N2 C10 9.9(6) . .
N1 Dy1 N2 C10 3.0(5) . .
Dy1 Dy1 N2 C10 11.3(10) 2_776 .
O1 Dy1 N2 C11 9.5(9) 2_776 .
O3 Dy1 N2 C11 -30.3(6) . .
O2 Dy1 N2 C11 -103.6(6) . .
O4 Dy1 N2 C11 118.8(6) . .
O5 Dy1 N2 C11 50.7(6) . .
O1 Dy1 N2 C11 -169.1(5) . .
N1 Dy1 N2 C11 -176.1(6) . .
Dy1 Dy1 N2 C11 -167.7(4) 2_776 .
C9 N1 C1 C6 -0.8(10) . .
Dy1 N1 C1 C6 178.2(6) . .
C9 N1 C1 C2 178.7(6) . .
Dy1 N1 C1 C2 -2.3(8) . .
Dy1 O1 C2 C3 -6.7(11) 2_776 .
Dy1 O1 C2 C3 -175.2(6) . .
Dy1 O1 C2 C1 171.4(4) 2_776 .
Dy1 O1 C2 C1 2.9(8) . .
N1 C1 C2 O1 -0.4(10) . .
C6 C1 C2 O1 179.2(7) . .
N1 C1 C2 C3 177.9(7) . .
C6 C1 C2 C3 -2.5(11) . .
O1 C2 C3 C4 179.3(8) . .
C1 C2 C3 C4 1.1(12) . .
C2 C3 C4 C5 -0.1(14) . .
C3 C4 C5 C6 0.3(14) . .
N1 C1 C6 C5 -177.6(7) . .
C2 C1 C6 C5 2.8(12) . .
N1 C1 C6 C7 1.0(11) . .
C2 C1 C6 C7 -178.6(7) . .
C4 C5 C6 C1 -1.7(13) . .
C4 C5 C6 C7 179.8(8) . .
C1 C6 C7 C8 0.4(12) . .
C5 C6 C7 C8 179.0(8) . .
C6 C7 C8 C9 -1.9(12) . .
C1 N1 C9 C8 -0.7(10) . .
Dy1 N1 C9 C8 -179.7(5) . .
C1 N1 C9 C10 -176.4(6) . .
Dy1 N1 C9 C10 4.6(9) . .
C7 C8 C9 N1 2.1(11) . .
C7 C8 C9 C10 177.6(7) . .
C11 N2 C10 C9 177.1(6) . .
Dy1 N2 C10 C9 -2.1(9) . .
N1 C9 C10 N2 -1.3(11) . .
C8 C9 C10 N2 -177.1(7) . .
C10 N2 C11 C16 144.0(7) . .
Dy1 N2 C11 C16 -36.9(9) . .
C10 N2 C11 C12 -49.4(10) . .
Dy1 N2 C11 C12 129.7(6) . .
C16 C11 C12 C13 -10.9(12) . .
N2 C11 C12 C13 -177.7(8) . .
C11 C12 C13 C14 4.1(16) . .
C12 C13 C14 C15 2.2(17) . .
C12 C13 C14 Br1 -178.4(7) . .
C13 C14 C15 C16 -1.4(15) . .
Br1 C14 C15 C16 179.2(6) . .
C14 C15 C16 C11 -5.8(13) . .
C12 C11 C16 C15 11.9(12) . .
N2 C11 C16 C15 178.9(7) . .
C20 S1 C17 C18 5(2) . .
S1 C17 C18 C19 -10(3) . .
C17 C18 C19 C20 13(3) . .
C19' C17' C18' S1' 17(9) . .
C20 S1' C18' C17' -20(5) . .
C18' C17' C19' C20 -1(7) . .
C18 C19 C20 C21 179.2(17) . .
C18 C19 C20 C19' 1(3) . .
C18 C19 C20 S1' 136(8) . .
C18 C19 C20 S1 -10(3) . .
C17' C19' C20 C19 -2(5) . .
C17' C19' C20 C21 180(4) . .
C17' C19' C20 S1' -11(5) . .
C17' C19' C20 S1 125(12) . .
C18' S1' C20 C19 -29(6) . .
C18' S1' C20 C21 -173(2) . .
C18' S1' C20 C19' 18(3) . .
C18' S1' C20 S1 7(2) . .
C17 S1 C20 C19 3.5(16) . .
C17 S1 C20 C21 175.7(10) . .
C17 S1 C20 C19' -53(9) . .
C17 S1 C20 S1' -4.5(13) . .
Dy1 O2 C21 C22 18.9(11) . .
Dy1 O2 C21 C20 -161.4(5) . .
C19 C20 C21 O2 175.0(16) . .
C19' C20 C21 O2 -7(3) . .
S1' C20 C21 O2 -174.7(9) . .
S1 C20 C21 O2 5.2(10) . .
C19 C20 C21 C22 -5(2) . .
C19' C20 C21 C22 172(3) . .
S1' C20 C21 C22 5.0(13) . .
S1 C20 C21 C22 -175.1(6) . .
O2 C21 C22 C23 -0.6(12) . .
C20 C21 C22 C23 179.7(7) . .
Dy1 O3 C23 C22 -3.7(13) . .
Dy1 O3 C23 C24 175.2(4) . .
C21 C22 C23 O3 -6.6(14) . .
C21 C22 C23 C24 174.4(7) . .
O3 C23 C24 F1 -68.3(12) . .
C22 C23 C24 F1 110.8(12) . .
O3 C23 C24 F2' 141.1(17) . .
C22 C23 C24 F2' -39.8(19) . .
O3 C23 C24 F3 54.3(10) . .
C22 C23 C24 F3 -126.6(9) . .
O3 C23 C24 F3' -5(2) . .
C22 C23 C24 F3' 174.1(19) . .
O3 C23 C24 F1' -106.2(17) . .
C22 C23 C24 F1' 72.8(18) . .
O3 C23 C24 F2 173.1(9) . .
C22 C23 C24 F2 -7.8(12) . .
C28 S2 C25 C26 -6(2) . .
S2 C25 C26 C27 14(3) . .
C25 C26 C27 C28 -17(3) . .
C27' C25' C26' S2' -10(5) . .
C28 S2' C26' C25' 16(3) . .
C26' C25' C27' C28 -2(6) . .
C25' C27' C28 C27 4(6) . .
C25' C27' C28 C29 -175(4) . .
C25' C27' C28 S2 -141(17) . .
C25' C27' C28 S2' 12(5) . .
C26 C27 C28 C27' 9(3) . .
C26 C27 C28 C29 -172.3(13) . .
C26 C27 C28 S2 15(3) . .
C26 C27 C28 S2' -95(9) . .
C25 S2 C28 C27' 31(13) . .
C25 S2 C28 C27 -5.6(18) . .
C25 S2 C28 C29 -179.6(11) . .
C25 S2 C28 S2' 2.4(12) . .
C26' S2' C28 C27' -13(3) . .
C26' S2' C28 C27 66(9) . .
C26' S2' C28 C29 174.1(14) . .
C26' S2' C28 S2 -8.2(15) . .
Dy1 O4 C29 C30 29.2(11) . .
Dy1 O4 C29 C28 -153.3(5) . .
C27' C28 C29 O4 11(3) . .
C27 C28 C29 O4 -167.7(18) . .
S2 C28 C29 O4 5.2(9) . .
S2' C28 C29 O4 -177.2(8) . .
C27' C28 C29 C30 -171(3) . .
C27 C28 C29 C30 10(2) . .
S2 C28 C29 C30 -177.3(6) . .
S2' C28 C29 C30 0.3(12) . .
O4 C29 C30 C31 1.6(12) . .
C28 C29 C30 C31 -175.8(7) . .
Dy1 O5 C31 C30 -21.7(12) . .
Dy1 O5 C31 C32 160.8(5) . .
C29 C30 C31 O5 -4.4(12) . .
C29 C30 C31 C32 173.1(7) . .
O5 C31 C32 F5 -9.4(10) . .
C30 C31 C32 F5 172.8(8) . .
O5 C31 C32 F6 -128.3(8) . .
C30 C31 C32 F6 53.8(10) . .
O5 C31 C32 F6' -55(2) . .
C30 C31 C32 F6' 127(2) . .
O5 C31 C32 F4' 168(3) . .
C30 C31 C32 F4' -10(3) . .
O5 C31 C32 F4 112.2(9) . .
C30 C31 C32 F4 -65.6(10) . .
O5 C31 C32 F5' 54(2) . .
C30 C31 C32 F5' -124(2) . .
